data_1516537
loop_
_publ_author_name
'Reisinger, Sabine'
'Bodensteiner, Michael'
'Pineda, Eufemio Moreno'
'McDouall, Joseph J. W.'
'Scheer, Manfred'
'Layfield, Richard A.'

_publ_section_title
;
 Addition of pnictogen atoms to chromium(ii): synthesis, structure and
 magnetic properties of a chromium(iv) phosphide and a chromium(iii)
 arsenide
;
_journal_issue 6
_journal_name_full 'Chemical Science'
_journal_page_first 2443
_journal_paper_doi 10.1039/c4sc00666f
_journal_volume 5
_journal_year 2014
_chemical_compound_source 'see text'
_chemical_formula_moiety 'C40 H60 Cr4 P4'
_chemical_formula_sum 'C40 H60 Cr4 P4'
_chemical_formula_weight 872.76
_chemical_name_systematic ?
_space_group_IT_number 82
_symmetry_cell_setting tetragonal
_symmetry_Int_Tables_number 82
_symmetry_space_group_name_Hall 'I -4'
_symmetry_space_group_name_H-M 'I -4'
_atom_sites_solution_hydrogens geom
_atom_sites_solution_primary direct
_atom_sites_solution_secondary difmap
_cell_angle_alpha 90
_cell_angle_beta 90
_cell_angle_gamma 90
_cell_formula_units_Z 2
_cell_length_a 11.9954(1)
_cell_length_b 11.9954(1)
_cell_length_c 13.9537(3)
_cell_measurement_reflns_used 3857
_cell_measurement_temperature 123(1)
_cell_measurement_theta_max 74.3419
_cell_measurement_theta_min 4.8577
_cell_volume 2007.79(5)
_computing_cell_refinement
;
CrysAlisPro, Agilent Technologies,
Version 1.171.35.11 (release 16-05-2011 CrysAlis171 .NET)
(compiled May 16 2011,17:55:39)
;
_computing_data_collection
;
CrysAlisPro, Agilent Technologies,
Version 1.171.35.11 (release 16-05-2011 CrysAlis171 .NET)
(compiled May 16 2011,17:55:39)
;
_computing_data_reduction
;
CrysAlisPro, Agilent Technologies,
Version 1.171.35.11 (release 16-05-2011 CrysAlis171 .NET)
(compiled May 16 2011,17:55:39)
;
_computing_molecular_graphics 'SXGRAPH (Farrugia, 1999)'
_computing_publication_material 'PLATON (Spek, 2003)'
_computing_structure_refinement 'SHELXL-97 (Sheldrick, 1997)'
_computing_structure_solution 'SIR-97 (Altomare, 1999)'
_diffrn_ambient_temperature 123(1)
_diffrn_detector_area_resol_mean 10.3546
_diffrn_measured_fraction_theta_full 0.990
_diffrn_measured_fraction_theta_max 0.991
_diffrn_measurement_device_type 'SuperNova,Single source at offset,Atlas'
_diffrn_measurement_method '\w scans'
_diffrn_radiation_monochromator mirror
_diffrn_radiation_probe x-ray
_diffrn_radiation_source 'SuperNova (Cu) X-ray Source'
_diffrn_radiation_type CuK\a
_diffrn_radiation_wavelength 1.54178
_diffrn_reflns_av_R_equivalents 0.0339
_diffrn_reflns_av_sigmaI/netI 0.0293
_diffrn_reflns_limit_h_max 14
_diffrn_reflns_limit_h_min -14
_diffrn_reflns_limit_k_max 14
_diffrn_reflns_limit_k_min -14
_diffrn_reflns_limit_l_max 16
_diffrn_reflns_limit_l_min -16
_diffrn_reflns_number 5961
_diffrn_reflns_reduction_process
;
;
_diffrn_reflns_theta_full 74.50
_diffrn_reflns_theta_max 74.50
_diffrn_reflns_theta_min 4.86
_exptl_absorpt_coefficient_mu 10.395
_exptl_absorpt_correction_T_max 0.712
_exptl_absorpt_correction_T_min 0.600
_exptl_absorpt_correction_type analytical
_exptl_absorpt_process_details
;
CrysAlisPro, Agilent Technologies,
Version 1.171.35.11 (release 16-05-2011 CrysAlis171 .NET)
(compiled May 16 2011,17:55:39)
Analytical numeric absorption correction using a multifaceted crystal
            model based on expressions derived by R.C. Clark & J.S. Reid.
(Clark, R. C. & Reid, J. S. (1995). Acta Cryst. A51, 887-897)
;
_exptl_crystal_colour 'dark brown'
_exptl_crystal_density_diffrn 1.444
_exptl_crystal_density_method 'Not Measured'
_exptl_crystal_description octahedron
_exptl_crystal_F_000 912
_exptl_crystal_size_max 0.0717
_exptl_crystal_size_mid 0.0471
_exptl_crystal_size_min 0.0435
_refine_diff_density_max 0.471
_refine_diff_density_min -0.486
_refine_diff_density_rms 0.068
_refine_ls_abs_structure_details 'Flack H.D. (1983), Acta Cryst. A39, 876-881'
_refine_ls_abs_structure_Flack 0.494(7)
_refine_ls_extinction_method none
_refine_ls_goodness_of_fit_ref 1.072
_refine_ls_hydrogen_treatment constr
_refine_ls_matrix_type full
_refine_ls_number_parameters 115
_refine_ls_number_reflns 1985
_refine_ls_number_restraints 0
_refine_ls_restrained_S_all 1.072
_refine_ls_R_factor_all 0.0363
_refine_ls_R_factor_gt 0.0356
_refine_ls_shift/su_max 0.000
_refine_ls_shift/su_mean 0.000
_refine_ls_structure_factor_coef Fsqd
_refine_ls_weighting_details 'calc w=1/[\s^2^(Fo^2^)+(0.0637P)^2^+1.0069P] where P=(Fo^2^+2Fc^2^)/3'
_refine_ls_weighting_scheme calc
_refine_ls_wR_factor_gt 0.0922
_refine_ls_wR_factor_ref 0.0929
_reflns_number_gt 1951
_reflns_number_total 1985
_reflns_threshold_expression >2\s(i)
_cod_data_source_file c4sc00666f2.cif
_cod_data_source_block 1
_cod_depositor_comments
;
The following automatic conversions were performed:

'_symmetry_cell_setting' value 'Tetragonal' changed to 'tetragonal'
according to
/usr/data/users/saulius/crontab/automatic-downloads/current/RSC/lib/dictionaries/cif_core.dic
dictionary named 'cif_core.dic' version 2.4.2 from 2011-04-26.

Automatic conversion script
Id: cif_fix_values 2281 2013-09-26 08:29:07Z andrius 
;
_cod_database_code 1516537

loop_
_symmetry_equiv_pos_site_id
_symmetry_equiv_pos_as_xyz
1 x,y,z
2 y,-x,-z
3 -x,-y,z
4 -y,x,-z
5 1/2+x,1/2+y,1/2+z
6 1/2+y,1/2-x,1/2-z
7 1/2-x,1/2-y,1/2+z
8 1/2-y,1/2+x,1/2-z

loop_
_atom_site_aniso_label
_atom_site_aniso_U_11
_atom_site_aniso_U_22
_atom_site_aniso_U_33
_atom_site_aniso_U_23
_atom_site_aniso_U_13
_atom_site_aniso_U_12
Cr1 0.0198(2) 0.0180(2) 0.0201(2) 0.0011(2) -0.0012(2) 0.0005(2)
P1 0.0250(4) 0.0238(3) 0.0251(4) 0.0013(3) 0.0003(3) -0.0005(3)
C1 0.0251(16) 0.0242(15) 0.037(2) 0.0020(13) -0.0135(13) -0.0001(11)
C2 0.0194(13) 0.0315(15) 0.0299(17) 0.0005(14) -0.0049(12) -0.0033(11)
C3 0.0295(15) 0.0204(14) 0.0345(19) 0.0020(12) -0.0120(13) -0.0047(11)
C4 0.0284(16) 0.0312(17) 0.0324(19) -0.0126(14) -0.0059(13) -0.0027(13)
C5 0.0326(17) 0.0388(18) 0.0195(16) -0.0010(13) -0.0070(13) -0.0109(14)
C6 0.047(2) 0.0311(19) 0.063(3) 0.0022(18) -0.030(2) 0.0061(16)
C7 0.0256(17) 0.063(3) 0.043(2) -0.0042(19) 0.0021(16) -0.0077(16)
C8 0.056(2) 0.0303(18) 0.060(3) 0.0133(18) -0.027(2) -0.0127(16)
C9 0.040(2) 0.062(3) 0.058(3) -0.032(2) -0.008(2) 0.0033(19)
C10 0.057(3) 0.080(3) 0.029(2) 0.009(2) -0.0075(18) -0.029(2)

loop_
_atom_site_label
_atom_site_type_symbol
_atom_site_thermal_displace_type
_atom_site_fract_x
_atom_site_fract_y
_atom_site_fract_z
_atom_site_occupancy
_atom_site_U_iso_or_equiv
_atom_site_calc_flag
_atom_site_refinement_flags
Cr1 Cr Uani 0.10597(4) 0.06112(4) 0.57418(3) 1.000 0.0193(1) . .
P1 P Uani -0.07124(6) 0.12352(6) 0.58718(5) 1.000 0.0246(2) . .
C1 C Uani 0.2635(3) 0.0340(3) 0.6578(3) 1.000 0.0288(10) . .
C2 C Uani 0.2848(2) 0.1149(3) 0.5871(2) 1.000 0.0269(9) . .
C3 C Uani 0.2148(3) 0.2081(3) 0.6058(3) 1.000 0.0281(9) . .
C4 C Uani 0.1531(3) 0.1840(3) 0.6889(3) 1.000 0.0307(10) . .
C5 C Uani 0.1811(3) 0.0773(3) 0.7201(2) 1.000 0.0303(10) . .
C6 C Uani 0.3291(4) -0.0704(3) 0.6757(4) 1.000 0.0470(14) . .
C7 C Uani 0.3755(3) 0.1100(4) 0.5128(3) 1.000 0.0439(13) . .
C8 C Uani 0.2212(4) 0.3172(3) 0.5538(3) 1.000 0.0488(13) . .
C9 C Uani 0.0817(4) 0.2684(4) 0.7407(4) 1.000 0.0533(16) . .
C10 C Uani 0.1471(4) 0.0225(5) 0.8123(3) 1.000 0.0553(16) . .
H6A H Uiso 0.37440 -0.08660 0.62070 1.000 0.0710 calc R
H6B H Uiso 0.27880 -0.13130 0.68700 1.000 0.0710 calc R
H6C H Uiso 0.37590 -0.06020 0.73070 1.000 0.0710 calc R
H7A H Uiso 0.44350 0.13850 0.53940 1.000 0.0660 calc R
H7B H Uiso 0.35440 0.15420 0.45840 1.000 0.0660 calc R
H7C H Uiso 0.38640 0.03410 0.49310 1.000 0.0660 calc R
H8A H Uiso 0.15050 0.35450 0.55790 1.000 0.0730 calc R
H8B H Uiso 0.23930 0.30400 0.48780 1.000 0.0730 calc R
H8C H Uiso 0.27780 0.36290 0.58250 1.000 0.0730 calc R
H9A H Uiso 0.02310 0.23050 0.77440 1.000 0.0800 calc R
H9B H Uiso 0.04980 0.31910 0.69510 1.000 0.0800 calc R
H9C H Uiso 0.12670 0.30910 0.78550 1.000 0.0800 calc R
H10A H Uiso 0.20510 0.03210 0.85900 1.000 0.0830 calc R
H10B H Uiso 0.13500 -0.05560 0.80140 1.000 0.0830 calc R
H10C H Uiso 0.07960 0.05600 0.83540 1.000 0.0830 calc R

loop_
_atom_type_symbol
_atom_type_description
_atom_type_scat_dispersion_real
_atom_type_scat_dispersion_imag
_atom_type_scat_source
P P 0.2955 0.4335 'International Tables Vol C Tables 4.2.6.8 and 6.1.1.4'
Cr Cr -0.1635 2.4439 'International Tables Vol C Tables 4.2.6.8 and 6.1.1.4'
H H 0.0000 0.0000 'International Tables Vol C Tables 4.2.6.8 and 6.1.1.4'
C C 0.0181 0.0091 'International Tables Vol C Tables 4.2.6.8 and 6.1.1.4'

loop_
_geom_angle_atom_site_label_1
_geom_angle_atom_site_label_2
_geom_angle_atom_site_label_3
_geom_angle
_geom_angle_site_symmetry_1
_geom_angle_site_symmetry_3
_geom_angle_publ_flag
P1 Cr1 C1 142.92(11) . . yes
P1 Cr1 C2 142.75(9) . . yes
P1 Cr1 C3 105.77(10) . . yes
P1 Cr1 C4 87.84(9) . . yes
P1 Cr1 C5 106.10(9) . . yes
P1 Cr1 P1 98.59(3) . 2_556 yes
P1 Cr1 P1 98.32(3) . 3_555 yes
C1 Cr1 C2 36.51(13) . . yes
C1 Cr1 C3 61.35(13) . . yes
C1 Cr1 C4 60.87(13) . . yes
C1 Cr1 C5 36.83(14) . . yes
P1 Cr1 C1 116.51(11) 2_556 . yes
P1 Cr1 C1 88.36(10) 3_555 . yes
C2 Cr1 C3 36.98(13) . . yes
C2 Cr1 C4 60.97(12) . . yes
C2 Cr1 C5 61.13(11) . . yes
P1 Cr1 C2 88.60(8) 2_556 . yes
P1 Cr1 C2 116.79(9) 3_555 . yes
C3 Cr1 C4 36.52(14) . . yes
C3 Cr1 C5 61.10(14) . . yes
P1 Cr1 C3 95.71(11) 2_556 . yes
P1 Cr1 C3 149.71(10) 3_555 . yes
C4 Cr1 C5 36.20(13) . . yes
P1 Cr1 C4 130.49(10) 2_556 . yes
P1 Cr1 C4 129.16(10) 3_555 . yes
P1 Cr1 C5 149.72(9) 2_556 . yes
P1 Cr1 C5 94.95(9) 3_555 . yes
P1 Cr1 P1 98.59(3) 2_556 3_555 yes
Cr1 P1 Cr1 80.94(3) . 3_555 yes
Cr1 P1 Cr1 80.74(3) . 4_556 yes
Cr1 P1 Cr1 80.74(3) 3_555 4_556 yes
Cr1 C1 C2 71.85(19) . . yes
Cr1 C1 C5 71.22(19) . . yes
Cr1 C1 C6 130.5(3) . . yes
C2 C1 C5 107.7(3) . . no
C2 C1 C6 126.7(4) . . no
C5 C1 C6 124.8(4) . . no
Cr1 C2 C1 71.64(19) . . yes
Cr1 C2 C3 71.15(17) . . yes
Cr1 C2 C7 128.6(2) . . yes
C1 C2 C3 107.8(3) . . no
C1 C2 C7 126.0(3) . . no
C3 C2 C7 125.8(3) . . no
Cr1 C3 C2 71.88(19) . . yes
Cr1 C3 C4 72.2(2) . . yes
Cr1 C3 C8 128.5(3) . . yes
C2 C3 C4 107.5(3) . . no
C2 C3 C8 124.6(3) . . no
C4 C3 C8 127.3(3) . . no
Cr1 C4 C3 71.3(2) . . yes
Cr1 C4 C5 71.4(2) . . yes
Cr1 C4 C9 129.6(3) . . yes
C3 C4 C5 108.7(3) . . no
C3 C4 C9 123.8(4) . . no
C5 C4 C9 127.1(4) . . no
Cr1 C5 C1 72.0(2) . . yes
Cr1 C5 C4 72.4(2) . . yes
Cr1 C5 C10 129.3(3) . . yes
C1 C5 C4 108.3(3) . . no
C1 C5 C10 123.8(4) . . no
C4 C5 C10 127.2(4) . . no
C1 C6 H6A 109.00 . . no
C1 C6 H6B 109.00 . . no
C1 C6 H6C 110.00 . . no
H6A C6 H6B 109.00 . . no
H6A C6 H6C 110.00 . . no
H6B C6 H6C 109.00 . . no
C2 C7 H7A 110.00 . . no
C2 C7 H7B 109.00 . . no
C2 C7 H7C 109.00 . . no
H7A C7 H7B 109.00 . . no
H7A C7 H7C 109.00 . . no
H7B C7 H7C 109.00 . . no
C3 C8 H8A 109.00 . . no
C3 C8 H8B 109.00 . . no
C3 C8 H8C 109.00 . . no
H8A C8 H8B 110.00 . . no
H8A C8 H8C 109.00 . . no
H8B C8 H8C 110.00 . . no
C4 C9 H9A 109.00 . . no
C4 C9 H9B 109.00 . . no
C4 C9 H9C 110.00 . . no
H9A C9 H9B 109.00 . . no
H9A C9 H9C 109.00 . . no
H9B C9 H9C 110.00 . . no
C5 C10 H10A 109.00 . . no
C5 C10 H10B 109.00 . . no
C5 C10 H10C 109.00 . . no
H10A C10 H10B 110.00 . . no
H10A C10 H10C 109.00 . . no
H10B C10 H10C 110.00 . . no

loop_
_geom_bond_atom_site_label_1
_geom_bond_atom_site_label_2
_geom_bond_distance
_geom_bond_site_symmetry_2
_geom_bond_publ_flag
Cr1 P1 2.2609(9) . yes
Cr1 C1 2.245(4) . yes
Cr1 C2 2.247(3) . yes
Cr1 C3 2.238(4) . yes
Cr1 C4 2.248(4) . yes
Cr1 C5 2.235(3) . yes
Cr1 P1 2.2646(8) 2_556 yes
Cr1 P1 2.2610(9) 3_555 yes
C1 C2 1.407(5) . no
C1 C5 1.415(5) . no
C1 C6 1.500(5) . no
C2 C3 1.422(5) . no
C2 C7 1.504(5) . no
C3 C4 1.406(6) . no
C3 C8 1.498(5) . no
C4 C5 1.393(5) . no
C4 C9 1.510(6) . no
C5 C10 1.501(6) . no
C6 H6A 0.9600 . no
C6 H6B 0.9600 . no
C6 H6C 0.9600 . no
C7 H7A 0.9600 . no
C7 H7B 0.9600 . no
C7 H7C 0.9600 . no
C8 H8A 0.9600 . no
C8 H8B 0.9600 . no
C8 H8C 0.9600 . no
C9 H9A 0.9600 . no
C9 H9B 0.9600 . no
C9 H9C 0.9600 . no
C10 H10A 0.9600 . no
C10 H10B 0.9600 . no
C10 H10C 0.9600 . no

loop_
_geom_contact_atom_site_label_1
_geom_contact_atom_site_label_2
_geom_contact_distance
_geom_contact_site_symmetry_2
_geom_contact_publ_flag
P1 C3 3.587(4) . no
P1 C4 3.128(4) . no
P1 C5 3.593(3) . no
P1 C9 3.313(5) . no
P1 C6 3.391(5) 3_555 no
P1 P1 3.4209(10) 3_555 no
P1 Cr1 3.8947(9) 2_556 no
P1 P1 3.4308(10) 2_556 no
P1 P1 3.4308(10) 4_556 no
P1 C1 3.140(4) 3_555 no
P1 C5 3.314(3) 3_555 no
P1 C7 3.361(4) 4_556 no
P1 C2 3.151(3) 4_556 no
P1 C3 3.338(4) 4_556 no
P1 H9B 3.1400 . no
P1 H6B 2.8500 3_555 no
P1 H10B 3.1900 3_555 no
P1 H9A 3.1200 . no
P1 H7B 3.0100 4_556 no
C1 C3 2.287(5) . no
C1 C4 2.276(5) . no
C1 C7 2.594(6) . no
C1 C10 2.572(6) . no
C1 P1 3.140(4) 3_555 no
C1 C6 3.473(6) 6_556 no
C2 C6 2.598(5) . no
C2 C4 2.281(5) . no
C2 C5 2.279(4) . no
C2 C8 2.586(5) . no
C2 P1 3.151(3) 2_556 no
C3 C1 2.287(5) . no
C3 P1 3.587(4) . no
C3 C9 2.572(7) . no
C3 C5 2.274(5) . no
C3 C7 2.605(5) . no
C3 P1 3.338(4) 2_556 no
C4 C8 2.603(6) . no
C4 P1 3.128(4) . no
C4 C1 2.276(5) . no
C4 C2 2.281(5) . no
C4 C10 2.593(7) . no
C5 P1 3.314(3) 3_555 no
C5 P1 3.593(3) . no
C5 C2 2.279(4) . no
C5 C3 2.274(5) . no
C5 C6 2.584(6) . no
C5 C9 2.600(6) . no
C5 C6 3.502(5) 6_556 no
C6 C5 3.502(5) 8_546 no
C6 C1 3.473(6) 8_546 no
C10 C10 3.570(7) 3_555 no
C1 H6C 2.8400 6_556 no
C6 H6C 2.9900 6_556 no
C6 H10B 2.9200 . no
C6 H8B 3.0700 2_556 no
C6 H7C 2.9200 . no
C7 H6A 2.8000 . no
C7 H8B 2.8600 . no
C8 H9B 2.8500 . no
C8 H6A 3.0000 4_556 no
C8 H7B 2.8500 . no
C9 H8A 2.8700 . no
C9 H10C 2.8700 . no
C10 H6B 2.9900 . no
C10 H9A 2.9500 . no
C10 H10C 2.9000 3_555 no
H6A C7 2.8000 . no
H6A H7C 2.3000 . no
H6A C8 3.0000 2_556 no
H6A H8B 2.5200 2_556 no
H6A H7A 2.5400 3_655 no
H6B C10 2.9900 . no
H6B H10B 2.5200 . no
H6B P1 2.8500 3_555 no
H6C H6C 2.4000 6_556 no
H6C C1 2.8400 8_546 no
H6C C6 2.9900 8_546 no
H6C H6C 2.4000 8_546 no
H7A H6A 2.5400 3_655 no
H7A H10A 2.5800 6_556 no
H7B C8 2.8500 . no
H7B H8B 2.3000 . no
H7B P1 3.0100 2_556 no
H7B H9C 2.4600 7_554 no
H7C C6 2.9200 . no
H7C H6A 2.3000 . no
H7C H8A 2.3600 2_556 no
H8A C9 2.8700 . no
H8A H9B 2.3000 . no
H8A H7C 2.3600 4_556 no
H8B C7 2.8600 . no
H8B H7B 2.3000 . no
H8B C6 3.0700 4_556 no
H8B H6A 2.5200 4_556 no
H8C H10B 2.5700 6_556 no
H9A P1 3.1200 . no
H9A C10 2.9500 . no
H9A H10C 2.3600 . no
H9B P1 3.1400 . no
H9B C8 2.8500 . no
H9B H8A 2.3000 . no
H9C H7B 2.4600 7_555 no
H10A H7A 2.5800 8_546 no
H10B C6 2.9200 . no
H10B H6B 2.5200 . no
H10B P1 3.1900 3_555 no
H10B H8C 2.5700 8_546 no
H10C C9 2.8700 . no
H10C H9A 2.3600 . no
H10C C10 2.9000 3_555 no
H10C H10C 2.3300 3_555 no

loop_
_geom_hbond_atom_site_label_D
_geom_hbond_atom_site_label_H
_geom_hbond_atom_site_label_A
_geom_hbond_distance_DH
_geom_hbond_distance_HA
_geom_hbond_distance_DA
_geom_hbond_angle_DHA
_geom_hbond_site_symmetry_A
_geom_hbond_publ_flag
C6 H6B P1 0.9600 2.8500 3.391(5) 116.00 3_555 yes

loop_
_geom_torsion_atom_site_label_1
_geom_torsion_atom_site_label_2
_geom_torsion_atom_site_label_3
_geom_torsion_atom_site_label_4
_geom_torsion
_geom_torsion_site_symmetry_1
_geom_torsion_site_symmetry_3
_geom_torsion_site_symmetry_4
_geom_torsion_publ_flag
C1 Cr1 P1 Cr1 -107.65(16) . . 3_555 no
C1 Cr1 P1 Cr1 170.35(16) . . 4_556 no
C2 Cr1 P1 Cr1 -170.12(13) . . 3_555 no
C2 Cr1 P1 Cr1 107.88(13) . . 4_556 no
C3 Cr1 P1 Cr1 -170.74(11) . . 3_555 no
C3 Cr1 P1 Cr1 107.26(11) . . 4_556 no
C4 Cr1 P1 Cr1 -138.56(10) . . 3_555 no
C4 Cr1 P1 Cr1 139.44(10) . . 4_556 no
C5 Cr1 P1 Cr1 -106.92(10) . . 3_555 no
C5 Cr1 P1 Cr1 171.08(10) . . 4_556 no
P1 Cr1 P1 Cr1 90.79(3) 2_556 . 3_555 no
P1 Cr1 P1 Cr1 8.78(3) 2_556 . 4_556 no
P1 Cr1 P1 Cr1 -9.28(3) 3_555 . 3_555 no
P1 Cr1 P1 Cr1 -91.28(3) 3_555 . 4_556 no
P1 Cr1 C1 C2 -115.6(2) . . . no
P1 Cr1 C1 C5 1.2(3) . . . no
P1 Cr1 C1 C6 121.3(4) . . . no
C2 Cr1 C1 C5 116.7(3) . . . no
C2 Cr1 C1 C6 -123.1(5) . . . no
C3 Cr1 C1 C2 -37.6(2) . . . no
C3 Cr1 C1 C5 79.1(2) . . . no
C3 Cr1 C1 C6 -160.8(4) . . . no
C4 Cr1 C1 C2 -79.6(2) . . . no
C4 Cr1 C1 C5 37.2(2) . . . no
C4 Cr1 C1 C6 157.3(4) . . . no
C5 Cr1 C1 C2 -116.7(3) . . . no
C5 Cr1 C1 C6 120.1(5) . . . no
P1 Cr1 C1 C2 44.0(2) 2_556 . . no
P1 Cr1 C1 C5 160.72(18) 2_556 . . no
P1 Cr1 C1 C6 -79.1(4) 2_556 . . no
P1 Cr1 C1 C2 142.78(19) 3_555 . . no
P1 Cr1 C1 C5 -100.5(2) 3_555 . . no
P1 Cr1 C1 C6 19.7(4) 3_555 . . no
P1 Cr1 C2 C1 116.0(2) . . . no
P1 Cr1 C2 C3 -1.0(3) . . . no
P1 Cr1 C2 C7 -122.2(3) . . . no
C1 Cr1 C2 C3 -117.0(3) . . . no
C1 Cr1 C2 C7 121.8(4) . . . no
C3 Cr1 C2 C1 117.0(3) . . . no
C3 Cr1 C2 C7 -121.2(4) . . . no
C4 Cr1 C2 C1 79.3(2) . . . no
C4 Cr1 C2 C3 -37.7(2) . . . no
C4 Cr1 C2 C7 -158.9(4) . . . no
C5 Cr1 C2 C1 37.7(2) . . . no
C5 Cr1 C2 C3 -79.3(2) . . . no
C5 Cr1 C2 C7 159.5(4) . . . no
P1 Cr1 C2 C1 -141.6(2) 2_556 . . no
P1 Cr1 C2 C3 101.4(2) 2_556 . . no
P1 Cr1 C2 C7 -19.7(3) 2_556 . . no
P1 Cr1 C2 C1 -42.6(2) 3_555 . . no
P1 Cr1 C2 C3 -159.66(19) 3_555 . . no
P1 Cr1 C2 C7 79.2(3) 3_555 . . no
P1 Cr1 C3 C2 179.38(17) . . . no
P1 Cr1 C3 C4 63.4(2) . . . no
P1 Cr1 C3 C8 -60.5(4) . . . no
C1 Cr1 C3 C2 37.16(19) . . . no
C1 Cr1 C3 C4 -78.8(2) . . . no
C1 Cr1 C3 C8 157.3(4) . . . no
C2 Cr1 C3 C4 -116.0(3) . . . no
C2 Cr1 C3 C8 120.2(4) . . . no
C4 Cr1 C3 C2 116.0(3) . . . no
C4 Cr1 C3 C8 -123.9(4) . . . no
C5 Cr1 C3 C2 79.4(2) . . . no
C5 Cr1 C3 C4 -36.6(2) . . . no
C5 Cr1 C3 C8 -160.4(4) . . . no
P1 Cr1 C3 C2 -80.00(19) 2_556 . . no
P1 Cr1 C3 C4 164.1(2) 2_556 . . no
P1 Cr1 C3 C8 40.2(3) 2_556 . . no
P1 Cr1 C3 C2 38.0(3) 3_555 . . no
P1 Cr1 C3 C4 -78.0(3) 3_555 . . no
P1 Cr1 C3 C8 158.1(3) 3_555 . . no
P1 Cr1 C4 C3 -120.5(2) . . . no
P1 Cr1 C4 C5 121.4(2) . . . no
P1 Cr1 C4 C9 -1.8(4) . . . no
C1 Cr1 C4 C3 80.2(2) . . . no
C1 Cr1 C4 C5 -37.8(2) . . . no
C1 Cr1 C4 C9 -161.0(4) . . . no
C2 Cr1 C4 C3 38.2(2) . . . no
C2 Cr1 C4 C5 -79.8(2) . . . no
C2 Cr1 C4 C9 157.0(4) . . . no
C3 Cr1 C4 C5 -118.0(3) . . . no
C3 Cr1 C4 C9 118.8(5) . . . no
C5 Cr1 C4 C3 118.0(3) . . . no
C5 Cr1 C4 C9 -123.2(5) . . . no
P1 Cr1 C4 C3 -21.1(3) 2_556 . . no
P1 Cr1 C4 C5 -139.12(18) 2_556 . . no
P1 Cr1 C4 C9 97.7(4) 2_556 . . no
P1 Cr1 C4 C3 140.49(18) 3_555 . . no
P1 Cr1 C4 C5 22.5(3) 3_555 . . no
P1 Cr1 C4 C9 -100.7(4) 3_555 . . no
P1 Cr1 C5 C1 -179.27(18) . . . no
P1 Cr1 C5 C4 -62.6(2) . . . no
P1 Cr1 C5 C10 61.5(4) . . . no
C1 Cr1 C5 C4 116.7(3) . . . no
C1 Cr1 C5 C10 -119.2(5) . . . no
C2 Cr1 C5 C1 -37.4(2) . . . no
C2 Cr1 C5 C4 79.3(2) . . . no
C2 Cr1 C5 C10 -156.6(4) . . . no
C3 Cr1 C5 C1 -79.8(2) . . . no
C3 Cr1 C5 C4 36.9(2) . . . no
C3 Cr1 C5 C10 160.9(4) . . . no
C4 Cr1 C5 C1 -116.7(3) . . . no
C4 Cr1 C5 C10 124.1(5) . . . no
P1 Cr1 C5 C1 -35.9(3) 2_556 . . no
P1 Cr1 C5 C4 80.8(3) 2_556 . . no
P1 Cr1 C5 C10 -155.1(3) 2_556 . . no
P1 Cr1 C5 C1 80.6(2) 3_555 . . no
P1 Cr1 C5 C4 -162.7(2) 3_555 . . no
P1 Cr1 C5 C10 -38.6(4) 3_555 . . no
P1 Cr1 P1 Cr1 -91.03(3) . 2_556 2_556 no
P1 Cr1 P1 Cr1 -8.80(3) . 2_556 4_556 no
C1 Cr1 P1 Cr1 101.27(11) . 2_556 2_556 no
C1 Cr1 P1 Cr1 -176.50(11) . 2_556 4_556 no
C2 Cr1 P1 Cr1 125.69(9) . 2_556 2_556 no
C2 Cr1 P1 Cr1 -152.08(9) . 2_556 4_556 no
C3 Cr1 P1 Cr1 162.02(10) . 2_556 2_556 no
C3 Cr1 P1 Cr1 -115.74(10) . 2_556 4_556 no
C4 Cr1 P1 Cr1 174.45(12) . 2_556 2_556 no
C4 Cr1 P1 Cr1 -103.32(13) . 2_556 4_556 no
C5 Cr1 P1 Cr1 124.38(19) . 2_556 2_556 no
C5 Cr1 P1 Cr1 -153.38(19) . 2_556 4_556 no
P1 Cr1 P1 Cr1 91.28(3) . 3_555 2_556 no
P1 Cr1 P1 Cr1 9.28(3) . 3_555 3_555 no
C1 Cr1 P1 Cr1 -125.35(11) . 3_555 2_556 no
C1 Cr1 P1 Cr1 152.64(11) . 3_555 3_555 no
C2 Cr1 P1 Cr1 -101.57(8) . 3_555 2_556 no
C2 Cr1 P1 Cr1 176.42(8) . 3_555 3_555 no
C3 Cr1 P1 Cr1 -126.1(2) . 3_555 2_556 no
C3 Cr1 P1 Cr1 151.9(2) . 3_555 3_555 no
C4 Cr1 P1 Cr1 -174.71(12) . 3_555 2_556 no
C4 Cr1 P1 Cr1 103.28(12) . 3_555 3_555 no
C5 Cr1 P1 Cr1 -161.62(9) . 3_555 2_556 no
C5 Cr1 P1 Cr1 116.37(9) . 3_555 3_555 no
Cr1 C1 C2 C3 62.3(2) . . . no
Cr1 C1 C2 C7 -124.9(3) . . . no
C5 C1 C2 Cr1 -62.6(2) . . . no
C5 C1 C2 C3 -0.3(4) . . . no
C5 C1 C2 C7 172.6(3) . . . no
C6 C1 C2 Cr1 127.4(4) . . . no
C6 C1 C2 C3 -170.3(4) . . . no
C6 C1 C2 C7 2.6(6) . . . no
Cr1 C1 C5 C4 -63.8(3) . . . no
Cr1 C1 C5 C10 125.7(4) . . . no
C2 C1 C5 Cr1 63.0(2) . . . no
C2 C1 C5 C4 -0.8(4) . . . no
C2 C1 C5 C10 -171.3(3) . . . no
C6 C1 C5 Cr1 -126.8(4) . . . no
C6 C1 C5 C4 169.5(4) . . . no
C6 C1 C5 C10 -1.1(6) . . . no
Cr1 C2 C3 C4 63.8(3) . . . no
Cr1 C2 C3 C8 -124.8(4) . . . no
C1 C2 C3 Cr1 -62.6(2) . . . no
C1 C2 C3 C4 1.2(4) . . . no
C1 C2 C3 C8 172.6(4) . . . no
C7 C2 C3 Cr1 124.5(3) . . . no
C7 C2 C3 C4 -171.7(3) . . . no
C7 C2 C3 C8 -0.2(6) . . . no
Cr1 C3 C4 C5 62.0(3) . . . no
Cr1 C3 C4 C9 -125.7(4) . . . no
C2 C3 C4 Cr1 -63.6(2) . . . no
C2 C3 C4 C5 -1.7(4) . . . no
C2 C3 C4 C9 170.7(4) . . . no
C8 C3 C4 Cr1 125.2(4) . . . no
C8 C3 C4 C5 -172.8(4) . . . no
C8 C3 C4 C9 -0.5(6) . . . no
Cr1 C4 C5 C1 63.5(2) . . . no
Cr1 C4 C5 C10 -126.4(4) . . . no
C3 C4 C5 Cr1 -62.0(3) . . . no
C3 C4 C5 C1 1.5(4) . . . no
C3 C4 C5 C10 171.7(4) . . . no
C9 C4 C5 Cr1 126.1(4) . . . no
C9 C4 C5 C1 -170.5(4) . . . no
C9 C4 C5 C10 -0.3(7) . . . no
